data_7705849
loop_
_publ_author_name
'Konarev, Dmitri V.'
'Kuzmin, Alexey V.'
'Shestakov, Alexander F.'
'Rompanen, Ivan A.'
'Lyubovskaya, Rimma N.'

_publ_section_title
;
 Reaction of Ga<sup>III</sup>ClPc, Sn<sup>IV</sup>Cl<sub>2</sub>TPP and
 B<sup>III</sup>ClSubPc with cyanide anions: reduction of macrocycles
 <i>vs.</i> formation of cyano-containing macrocyclic anions.
;
_journal_issue 46
_journal_name_full 'Dalton transactions (Cambridge, England : 2003)'
_journal_page_first 16801
_journal_page_last 16812
_journal_paper_doi 10.1039/d0dt03404e
_journal_volume 49
_journal_year 2020
_chemical_formula_moiety 'C65 H64 K N9 O6 Sn'
_chemical_formula_sum 'C65 H64 K N9 O6 Sn'
_chemical_formula_weight 1225.04
_space_group_crystal_system monoclinic
_space_group_IT_number 14
_space_group_name_Hall '-P 2yn'
_space_group_name_H-M_alt 'P 1 21/n 1'
_atom_sites_solution_hydrogens geom
_atom_sites_solution_primary dual
_audit_creation_date 2019-09-11
_audit_creation_method
;
Olex2 1.3-alpha
(compiled 2019.08.16 svn.r3652 for OlexSys, GUI svn.r5895)
;
_audit_update_record
;
2020-09-19 deposited with the CCDC.	2020-10-21 downloaded from the CCDC.
;
_cell_angle_alpha 90
_cell_angle_beta 94.490(2)
_cell_angle_gamma 90
_cell_formula_units_Z 4
_cell_length_a 13.0694(3)
_cell_length_b 23.4397(6)
_cell_length_c 18.9431(4)
_cell_measurement_reflns_used 11835
_cell_measurement_temperature 124(7)
_cell_measurement_theta_max 31.0000
_cell_measurement_theta_min 2.1390
_cell_volume 5785.3(2)
_computing_cell_refinement 'CrysAlisPro 1.171.39.46 (Rigaku OD, 2018)'
_computing_data_collection 'CrysAlisPro 1.171.39.46 (Rigaku OD, 2018)'
_computing_data_reduction 'CrysAlisPro 1.171.39.46 (Rigaku OD, 2018)'
_computing_molecular_graphics 'Olex2 1.3-alpha (Dolomanov et al., 2009)'
_computing_publication_material 'Olex2 1.3-alpha (Dolomanov et al., 2009)'
_computing_structure_refinement 'ShelXL 2018/3 (Sheldrick, 2015)'
_computing_structure_solution 'ShelXT 2018/3 (Sheldrick, 2015)'
_diffrn_ambient_environment N~2~
_diffrn_ambient_temperature 124(7)
_diffrn_detector 'CCD plate'
_diffrn_detector_area_resol_mean 5.2283
_diffrn_detector_type AtlasS2
_diffrn_measured_fraction_theta_full 0.999
_diffrn_measured_fraction_theta_max 0.999
_diffrn_measurement_details
;
List of Runs (angles in degrees, time in seconds):

  # Type    Start    End  Width  t~exp~   \w     \q     \k     \f   Frames
#--------------------------------------------------------------------------
  1  \w     -6.00  96.00   1.00  100.00    --   20.30  37.00 -30.00  102
  2  \w    -25.00   0.00   1.00  100.00    --  -20.45 -99.00-180.00   25
  3  \w    -39.00  48.00   1.00  100.00    --  -20.45  57.00 150.00   87
  4  \w    -16.00  18.00   1.00  100.00    --  -20.45 -99.00 -90.00   34
;
_diffrn_measurement_device 'four-circle diffractometer'
_diffrn_measurement_device_type 'Xcalibur, AtlasS2, Gemini'
_diffrn_measurement_method '\w scans'
_diffrn_orient_matrix_type 'CrysAlisPro convention (1999,Acta A55,543-557)'
_diffrn_orient_matrix_UB_11 0.0508408000
_diffrn_orient_matrix_UB_12 -0.0098756000
_diffrn_orient_matrix_UB_13 0.0083788000
_diffrn_orient_matrix_UB_21 -0.0179220000
_diffrn_orient_matrix_UB_22 -0.0285767000
_diffrn_orient_matrix_UB_23 -0.0009261000
_diffrn_orient_matrix_UB_31 0.0077312000
_diffrn_orient_matrix_UB_32 -0.0015319000
_diffrn_orient_matrix_UB_33 -0.0365699000
_diffrn_radiation_monochromator graphite
_diffrn_radiation_probe x-ray
_diffrn_radiation_type 'Mo K\a'
_diffrn_radiation_wavelength 0.71073
_diffrn_reflns_av_R_equivalents 0.0359
_diffrn_reflns_av_unetI/netI 0.0516
_diffrn_reflns_Laue_measured_fraction_full 0.999
_diffrn_reflns_Laue_measured_fraction_max 0.999
_diffrn_reflns_limit_h_max 8
_diffrn_reflns_limit_h_min -16
_diffrn_reflns_limit_k_max 20
_diffrn_reflns_limit_k_min -28
_diffrn_reflns_limit_l_max 23
_diffrn_reflns_limit_l_min -23
_diffrn_reflns_number 30885
_diffrn_reflns_point_group_measured_fraction_full 0.999
_diffrn_reflns_point_group_measured_fraction_max 0.999
_diffrn_reflns_theta_full 25.242
_diffrn_reflns_theta_max 25.999
_diffrn_reflns_theta_min 1.788
_diffrn_source 'fine-focus sealed X-ray tube'
_diffrn_source_type 'Enhance (Mo) X-ray Source'
_exptl_absorpt_coefficient_mu 0.575
_exptl_absorpt_correction_T_max 1.00000
_exptl_absorpt_correction_T_min 0.96505
_exptl_absorpt_correction_type multi-scan
_exptl_absorpt_process_details
;
CrysAlisPro 1.171.39.46 (Rigaku Oxford Diffraction, 2018)
Empirical absorption correction using spherical harmonics,
 implemented in SCALE3 ABSPACK scaling algorithm.
;
_exptl_crystal_colour 'metallic dark black'
_exptl_crystal_colour_lustre metallic
_exptl_crystal_colour_modifier dark
_exptl_crystal_colour_primary black
_exptl_crystal_density_diffrn 1.406
_exptl_crystal_description block
_exptl_crystal_F_000 2536
_exptl_crystal_recrystallization_method 'The material was recrystallised from hexane by solvent layering'
_exptl_crystal_size_max 0.384
_exptl_crystal_size_mid 0.111
_exptl_crystal_size_min 0.069
_refine_diff_density_max 0.713
_refine_diff_density_min -0.647
_refine_diff_density_rms 0.066
_refine_ls_extinction_method none
_refine_ls_goodness_of_fit_ref 1.027
_refine_ls_hydrogen_treatment constr
_refine_ls_matrix_type full
_refine_ls_number_parameters 739
_refine_ls_number_reflns 11367
_refine_ls_number_restraints 0
_refine_ls_restrained_S_all 1.027
_refine_ls_R_factor_all 0.0522
_refine_ls_R_factor_gt 0.0357
_refine_ls_shift/su_max 0.001
_refine_ls_shift/su_mean 0.000
_refine_ls_structure_factor_coef Fsqd
_refine_ls_weighting_details 'w=1/[\s^2^(Fo^2^)+(0.0264P)^2^+2.0608P] where P=(Fo^2^+2Fc^2^)/3'
_refine_ls_weighting_scheme calc
_refine_ls_wR_factor_gt 0.0687
_refine_ls_wR_factor_ref 0.0742
_reflns_Friedel_coverage 0.000
_reflns_number_gt 9137
_reflns_number_total 11367
_reflns_threshold_expression 'I > 2\s(I)'
_cod_data_source_file d0dt03404e2.cif
_cod_data_source_block exp_1247_int1
_cod_database_code 7705849
_shelx_shelxl_version_number 2018/3
_shelx_space_group_comment
;
The symmetry employed for this shelxl refinement is uniquely defined
by the following loop, which should always be used as a source of
symmetry information in preference to the above space-group names.
They are only intended as comments.
;
_shelx_estimated_absorpt_t_max 0.961
_shelx_estimated_absorpt_t_min 0.809
_reflns_odcompleteness_completeness 99.89
_reflns_odcompleteness_iscentric 1
_reflns_odcompleteness_theta 30.44
_olex2_refinement_description
;
1. Fixed Uiso
 At 1.2 times of:
  All C(H) groups, All C(H,H) groups
2.a Secondary CH2 refined with riding coordinates:
 C201(H20A,H20B), C202(H20C,H20D), C203(H20E,H20F), C204(H20G,H20H), C205(H20I,
 H20J), C206(H20K,H20L), C207(H20M,H20N), C208(H20O,H20P), C209(H20Q,H20R),
 C210(H21A,H21B), C211(H21C,H21D), C212(H21E,H21F), C213(H21G,H21H), C214(H21I,
 H21J), C215(H21K,H21L), C216(H21M,H21N), C217(H21O,H21P), C218(H21Q,H21R)
2.b Aromatic/amide H refined with riding coordinates:
 C103(H103), C104(H104), C108(H108), C109(H109), C110(H110), C111(H111),
 C112(H112), C114(H114), C115(H115), C119(H119), C120(H120), C121(H121),
 C122(H122), C123(H123), C125(H125), C126(H126), C130(H130), C131(H131),
 C132(H132), C133(H133), C134(H134), C136(H136), C137(H137), C140(H140),
 C141(H141), C142(H142), C143(H143), C144(H144)
;
_olex2_exptl_crystal_mounting_method 'The crystal was mounted on a mylar loop oil'
_olex2_submission_special_instructions 'No special instructions were received'
_oxdiff_exptl_absorpt_empirical_details
;
Empirical correction (ABSPACK) includes:
- Absorption correction using spherical harmonics
- Frame scaling
;
_oxdiff_exptl_absorpt_empirical_full_max 1.072
_oxdiff_exptl_absorpt_empirical_full_min 0.915

loop_
_space_group_symop_operation_xyz
'x, y, z'
'-x+1/2, y+1/2, -z+1/2'
'-x, -y, -z'
'x-1/2, -y-1/2, z-1/2'

loop_
_atom_site_label
_atom_site_type_symbol
_atom_site_fract_x
_atom_site_fract_y
_atom_site_fract_z
_atom_site_U_iso_or_equiv
_atom_site_adp_type
_atom_site_occupancy
_atom_site_site_symmetry_order
_atom_site_calc_flag
_atom_site_refinement_flags_posn
_atom_site_refinement_flags_adp
_atom_site_refinement_flags_occupancy
_atom_site_disorder_assembly
_atom_site_disorder_group
Sn11 Sn 0.32742(2) 0.75522(2) 0.57830(2) 0.01639(5) Uani 1 1 d . . . A 1
K21 K 0.28919(4) 0.58729(2) 0.82654(3) 0.02190(13) Uani 1 1 d . . . . .
O201 O 0.15622(16) 0.57979(9) 0.70465(10) 0.0416(5) Uani 1 1 d . . . . .
O202 O 0.34966(15) 0.52635(8) 0.70473(9) 0.0327(5) Uani 1 1 d . . . . .
O203 O 0.24405(15) 0.68441(8) 0.91267(9) 0.0329(5) Uani 1 1 d . . . . .
O204 O 0.44711(14) 0.64948(8) 0.89170(9) 0.0280(4) Uani 1 1 d . . . . .
O205 O 0.14982(14) 0.52832(8) 0.91059(8) 0.0283(4) Uani 1 1 d . . . . .
O206 O 0.36315(14) 0.49907(7) 0.93024(9) 0.0258(4) Uani 1 1 d . . . . .
N101 N 0.16725(15) 0.74224(8) 0.56733(9) 0.0159(4) Uani 1 1 d . . . . .
N102 N 0.30929(15) 0.82367(8) 0.64820(10) 0.0175(4) Uani 1 1 d . . . . .
N103 N 0.48612(15) 0.76777(8) 0.59146(10) 0.0182(4) Uani 1 1 d . . . . .
N104 N 0.35110(15) 0.68280(8) 0.51454(9) 0.0168(4) Uani 1 1 d . . . . .
N105 N 0.05765(18) 0.57038(9) 0.45270(11) 0.0281(5) Uani 1 1 d . . . . .
N106 N 0.31222(19) 0.85489(11) 0.44990(12) 0.0369(6) Uani 1 1 d . . . A 1
N107 N 0.3392(2) 0.67354(11) 0.72412(13) 0.0436(7) Uani 1 1 d . . . A 1
N201 N 0.07240(17) 0.62991(10) 0.82926(11) 0.0310(6) Uani 1 1 d . . . . .
N202 N 0.50436(17) 0.54268(9) 0.82963(11) 0.0254(5) Uani 1 1 d . . . . .
C101 C 0.16463(19) 0.66508(10) 0.47248(12) 0.0178(5) Uani 1 1 d . . . . .
C102 C 0.11825(19) 0.69751(10) 0.53253(11) 0.0164(5) Uani 1 1 d . . . . .
C103 C 0.02088(19) 0.69116(10) 0.55576(12) 0.0185(5) Uani 1 1 d . . . . .
H103 H -0.027641 0.664024 0.540141 0.022 Uiso 1 1 calc R U . . .
C104 C 0.00920(19) 0.73279(10) 0.60663(12) 0.0185(5) Uani 1 1 d . . . . .
H104 H -0.048848 0.738585 0.631152 0.022 Uiso 1 1 calc R U . . .
C105 C 0.10008(18) 0.76449(10) 0.61454(11) 0.0159(5) Uani 1 1 d . . . . .
C106 C 0.12413(19) 0.81067(10) 0.66318(11) 0.0172(5) Uani 1 1 d . . . . .
C107 C 0.03675(19) 0.83090(10) 0.70344(12) 0.0181(5) Uani 1 1 d . . . . .
C108 C -0.05262(19) 0.85292(10) 0.66905(13) 0.0210(6) Uani 1 1 d . . . . .
H108 H -0.060127 0.853584 0.619833 0.025 Uiso 1 1 calc R U . . .
C109 C -0.1306(2) 0.87388(11) 0.70738(13) 0.0244(6) Uani 1 1 d . . . . .
H109 H -0.188953 0.889583 0.683637 0.029 Uiso 1 1 calc R U . . .
C110 C -0.1226(2) 0.87165(11) 0.78025(14) 0.0285(6) Uani 1 1 d . . . . .
H110 H -0.175389 0.885367 0.805714 0.034 Uiso 1 1 calc R U . . .
C111 C -0.0362(2) 0.84907(12) 0.81476(13) 0.0307(7) Uani 1 1 d . . . . .
H111 H -0.030867 0.846856 0.863929 0.037 Uiso 1 1 calc R U . . .
C112 C 0.0438(2) 0.82940(11) 0.77721(12) 0.0263(6) Uani 1 1 d . . . . .
H112 H 0.102798 0.815043 0.801572 0.032 Uiso 1 1 calc R U . . .
C113 C 0.21740(19) 0.83791(10) 0.67730(11) 0.0177(5) Uani 1 1 d . . . . .
C114 C 0.2387(2) 0.88780(11) 0.72037(12) 0.0223(6) Uani 1 1 d . . . . .
H114 H 0.192053 0.906564 0.746902 0.027 Uiso 1 1 calc R U . . .
C115 C 0.3374(2) 0.90267(11) 0.71571(12) 0.0229(6) Uani 1 1 d . . . . .
H115 H 0.370027 0.934041 0.737469 0.028 Uiso 1 1 calc R U . . .
C116 C 0.3841(2) 0.86160(10) 0.67113(12) 0.0199(5) Uani 1 1 d . . . . .
C117 C 0.48777(19) 0.86026(10) 0.65554(12) 0.0190(5) Uani 1 1 d . . . . .
C118 C 0.55680(19) 0.90752(10) 0.68373(12) 0.0192(5) Uani 1 1 d . . . . .
C119 C 0.5759(2) 0.91685(11) 0.75627(13) 0.0238(6) Uani 1 1 d . . . . .
H119 H 0.545811 0.893133 0.788143 0.029 Uiso 1 1 calc R U . . .
C120 C 0.6391(2) 0.96108(11) 0.78147(13) 0.0254(6) Uani 1 1 d . . . . .
H120 H 0.650436 0.967141 0.829972 0.030 Uiso 1 1 calc R U . . .
C121 C 0.6850(2) 0.99592(11) 0.73502(13) 0.0251(6) Uani 1 1 d . . . . .
H121 H 0.727073 1.025645 0.752058 0.030 Uiso 1 1 calc R U . . .
C122 C 0.6687(2) 0.98687(11) 0.66306(13) 0.0265(6) Uani 1 1 d . . . . .
H122 H 0.700452 1.010140 0.631569 0.032 Uiso 1 1 calc R U . . .
C123 C 0.6045(2) 0.94282(11) 0.63771(13) 0.0241(6) Uani 1 1 d . . . . .
H123 H 0.593449 0.937009 0.589142 0.029 Uiso 1 1 calc R U . . .
C124 C 0.53461(19) 0.81540(10) 0.62024(12) 0.0197(5) Uani 1 1 d . . . . .
C125 C 0.6430(2) 0.80791(11) 0.61488(12) 0.0243(6) Uani 1 1 d . . . . .
H125 H 0.693696 0.834387 0.628552 0.029 Uiso 1 1 calc R U . . .
C126 C 0.6588(2) 0.75599(11) 0.58668(12) 0.0244(6) Uani 1 1 d . . . . .
H126 H 0.722161 0.740230 0.578762 0.029 Uiso 1 1 calc R U . . .
C127 C 0.56089(19) 0.72946(11) 0.57110(12) 0.0190(5) Uani 1 1 d . . . . .
C128 C 0.54252(19) 0.67625(10) 0.54115(11) 0.0180(5) Uani 1 1 d . . . . .
C129 C 0.63453(19) 0.63924(10) 0.53404(13) 0.0211(6) Uani 1 1 d . . . . .
C130 C 0.6902(2) 0.61843(13) 0.59443(15) 0.0349(7) Uani 1 1 d . . . . .
H130 H 0.668467 0.626601 0.638911 0.042 Uiso 1 1 calc R U . . .
C131 C 0.7776(2) 0.58570(14) 0.58892(17) 0.0453(8) Uani 1 1 d . . . . .
H131 H 0.813703 0.572161 0.629765 0.054 Uiso 1 1 calc R U . . .
C132 C 0.8115(2) 0.57300(12) 0.52389(18) 0.0385(8) Uani 1 1 d . . . . .
H132 H 0.869929 0.550828 0.520545 0.046 Uiso 1 1 calc R U . . .
C133 C 0.7579(2) 0.59351(12) 0.46382(16) 0.0377(7) Uani 1 1 d . . . . .
H133 H 0.781026 0.585841 0.419596 0.045 Uiso 1 1 calc R U . . .
C134 C 0.6692(2) 0.62577(11) 0.46894(14) 0.0287(6) Uani 1 1 d . . . . .
H134 H 0.632584 0.638447 0.427835 0.034 Uiso 1 1 calc R U . . .
C135 C 0.44372(19) 0.65280(10) 0.51710(11) 0.0171(5) Uani 1 1 d . . . . .
C136 C 0.42353(19) 0.59801(10) 0.49063(11) 0.0192(5) Uani 1 1 d . . . . .
H136 H 0.471554 0.569207 0.486253 0.023 Uiso 1 1 calc R U . . .
C137 C 0.3188(2) 0.59427(10) 0.47198(11) 0.0196(5) Uani 1 1 d . . . . .
H137 H 0.283990 0.562642 0.452581 0.023 Uiso 1 1 calc R U . . .
C138 C 0.27556(19) 0.64644(10) 0.48766(11) 0.0168(5) Uani 1 1 d . . . . .
C139 C 0.1471(2) 0.69924(10) 0.40148(12) 0.0196(6) Uani 1 1 d . . . . .
C140 C 0.2275(2) 0.72173(11) 0.36737(12) 0.0266(6) Uani 1 1 d . . . . .
H140 H 0.294653 0.717484 0.386827 0.032 Uiso 1 1 calc R U . . .
C141 C 0.2075(2) 0.75094(12) 0.30336(13) 0.0340(7) Uani 1 1 d . . . . .
H141 H 0.261543 0.766216 0.280406 0.041 Uiso 1 1 calc R U . . .
C142 C 0.1085(2) 0.75725(12) 0.27412(13) 0.0333(7) Uani 1 1 d . . . . .
H142 H 0.095937 0.776633 0.231480 0.040 Uiso 1 1 calc R U . . .
C143 C 0.0274(2) 0.73486(11) 0.30794(13) 0.0305(7) Uani 1 1 d . . . . .
H143 H -0.039569 0.739239 0.288239 0.037 Uiso 1 1 calc R U . . .
C144 C 0.0467(2) 0.70575(11) 0.37164(12) 0.0264(6) Uani 1 1 d . . . . .
H144 H -0.007547 0.690547 0.394446 0.032 Uiso 1 1 calc R U . . .
C145 C 0.1032(2) 0.61168(11) 0.46187(12) 0.0209(6) Uani 1 1 d . . . . .
C146 C 0.31789(19) 0.81774(11) 0.48963(12) 0.0202(6) Uani 1 1 d . . . A 1
C147 C 0.33562(18) 0.69878(10) 0.67274(11) 0.0163(5) Uani 1 1 d . . . A 1
C201 C 0.0366(2) 0.64104(13) 0.75510(15) 0.0395(8) Uani 1 1 d . . . . .
H20A H 0.072543 0.674186 0.738950 0.047 Uiso 1 1 calc R U . . .
H20B H -0.035903 0.650408 0.752940 0.047 Uiso 1 1 calc R U . . .
C202 C 0.0513(2) 0.59249(14) 0.70502(15) 0.0406(8) Uani 1 1 d . . . . .
H20C H 0.014495 0.559155 0.719715 0.049 Uiso 1 1 calc R U . . .
H20D H 0.024017 0.602871 0.657674 0.049 Uiso 1 1 calc R U . . .
C203 C 0.1797(3) 0.53992(13) 0.65195(14) 0.0399(8) Uani 1 1 d . . . . .
H20E H 0.140115 0.548583 0.607780 0.048 Uiso 1 1 calc R U . . .
H20F H 0.161846 0.501729 0.666423 0.048 Uiso 1 1 calc R U . . .
C204 C 0.2912(2) 0.54283(13) 0.64166(13) 0.0363(8) Uani 1 1 d . . . . .
H20G H 0.306698 0.517717 0.603227 0.044 Uiso 1 1 calc R U . . .
H20H H 0.309249 0.581431 0.629014 0.044 Uiso 1 1 calc R U . . .
C205 C 0.4566(2) 0.53588(13) 0.69912(14) 0.0342(7) Uani 1 1 d . . . . .
H20I H 0.469830 0.576460 0.695646 0.041 Uiso 1 1 calc R U . . .
H20J H 0.477984 0.517541 0.656805 0.041 Uiso 1 1 calc R U . . .
C206 C 0.5160(2) 0.51175(12) 0.76359(13) 0.0319(7) Uani 1 1 d . . . . .
H20K H 0.494559 0.472557 0.769688 0.038 Uiso 1 1 calc R U . . .
H20L H 0.588210 0.511176 0.755047 0.038 Uiso 1 1 calc R U . . .
C207 C 0.0674(2) 0.68275(12) 0.87108(16) 0.0386(7) Uani 1 1 d . . . . .
H20M H 0.051284 0.673031 0.918728 0.046 Uiso 1 1 calc R U . . .
H20N H 0.012227 0.706451 0.850199 0.046 Uiso 1 1 calc R U . . .
C208 C 0.1655(2) 0.71633(12) 0.87497(16) 0.0370(7) Uani 1 1 d . . . . .
H20O H 0.184731 0.724384 0.827557 0.044 Uiso 1 1 calc R U . . .
H20P H 0.155956 0.752346 0.898794 0.044 Uiso 1 1 calc R U . . .
C209 C 0.3321(2) 0.71878(13) 0.92846(15) 0.0372(7) Uani 1 1 d . . . . .
H20Q H 0.319503 0.745243 0.966184 0.045 Uiso 1 1 calc R U . . .
H20R H 0.346507 0.740766 0.886997 0.045 Uiso 1 1 calc R U . . .
C210 C 0.4224(2) 0.68198(12) 0.95077(13) 0.0343(7) Uani 1 1 d . . . . .
H21A H 0.480441 0.705511 0.967418 0.041 Uiso 1 1 calc R U . . .
H21B H 0.405895 0.656919 0.989008 0.041 Uiso 1 1 calc R U . . .
C211 C 0.5511(2) 0.63295(11) 0.89499(14) 0.0288(6) Uani 1 1 d . . . . .
H21C H 0.569027 0.612849 0.938984 0.035 Uiso 1 1 calc R U . . .
H21D H 0.594418 0.666461 0.893650 0.035 Uiso 1 1 calc R U . . .
C212 C 0.5682(2) 0.59460(12) 0.83294(14) 0.0308(7) Uani 1 1 d . . . . .
H21E H 0.553991 0.616059 0.789491 0.037 Uiso 1 1 calc R U . . .
H21F H 0.639909 0.583481 0.835569 0.037 Uiso 1 1 calc R U . . .
C213 C 0.0111(2) 0.58482(13) 0.85908(15) 0.0354(7) Uani 1 1 d . . . . .
H21G H 0.000314 0.554285 0.824750 0.042 Uiso 1 1 calc R U . . .
H21H H -0.055475 0.600078 0.868359 0.042 Uiso 1 1 calc R U . . .
C214 C 0.0626(2) 0.56099(13) 0.92683(14) 0.0329(7) Uani 1 1 d . . . . .
H21I H 0.083921 0.591910 0.958702 0.039 Uiso 1 1 calc R U . . .
H21J H 0.014868 0.537037 0.950036 0.039 Uiso 1 1 calc R U . . .
C215 C 0.1967(2) 0.50127(12) 0.97182(13) 0.0284(6) Uani 1 1 d . . . . .
H21K H 0.146370 0.478437 0.994127 0.034 Uiso 1 1 calc R U . . .
H21L H 0.223165 0.529827 1.005524 0.034 Uiso 1 1 calc R U . . .
C216 C 0.2820(2) 0.46417(11) 0.95130(13) 0.0257(6) Uani 1 1 d . . . . .
H21M H 0.306533 0.440488 0.991087 0.031 Uiso 1 1 calc R U . . .
H21N H 0.257741 0.439382 0.912551 0.031 Uiso 1 1 calc R U . . .
C217 C 0.4444(2) 0.46609(11) 0.90593(13) 0.0257(6) Uani 1 1 d . . . . .
H21O H 0.420398 0.445317 0.863557 0.031 Uiso 1 1 calc R U . . .
H21P H 0.468190 0.438663 0.941904 0.031 Uiso 1 1 calc R U . . .
C218 C 0.5308(2) 0.50502(11) 0.89006(13) 0.0270(6) Uani 1 1 d . . . . .
H21Q H 0.549806 0.528110 0.931517 0.032 Uiso 1 1 calc R U . . .
H21R H 0.589949 0.482171 0.880266 0.032 Uiso 1 1 calc R U . . .

loop_
_atom_site_aniso_label
_atom_site_aniso_U_11
_atom_site_aniso_U_22
_atom_site_aniso_U_33
_atom_site_aniso_U_23
_atom_site_aniso_U_13
_atom_site_aniso_U_12
Sn11 0.01397(9) 0.01857(9) 0.01672(8) -0.00491(7) 0.00167(6) 0.00002(7)
K21 0.0216(3) 0.0248(3) 0.0192(3) 0.0019(2) 0.0015(2) 0.0009(2)
O201 0.0332(13) 0.0571(14) 0.0331(11) -0.0032(10) -0.0066(9) -0.0009(11)
O202 0.0377(13) 0.0393(12) 0.0215(9) 0.0033(8) 0.0046(9) -0.0005(10)
O203 0.0319(12) 0.0285(11) 0.0388(11) -0.0019(9) 0.0056(9) 0.0034(9)
O204 0.0243(11) 0.0310(11) 0.0280(9) -0.0059(8) -0.0020(8) 0.0029(9)
O205 0.0266(11) 0.0347(11) 0.0243(9) 0.0082(8) 0.0062(8) 0.0062(9)
O206 0.0260(11) 0.0192(10) 0.0331(10) 0.0024(8) 0.0073(8) 0.0021(8)
N101 0.0154(11) 0.0178(11) 0.0144(9) -0.0023(8) 0.0008(8) -0.0004(9)
N102 0.0145(11) 0.0188(11) 0.0195(10) -0.0061(8) 0.0034(8) -0.0018(9)
N103 0.0147(11) 0.0200(11) 0.0200(10) -0.0043(8) 0.0018(9) 0.0004(9)
N104 0.0173(12) 0.0167(11) 0.0164(9) -0.0030(8) 0.0016(8) 0.0018(9)
N105 0.0286(14) 0.0247(13) 0.0311(12) -0.0059(10) 0.0034(10) -0.0014(11)
N106 0.0377(16) 0.0398(16) 0.0341(13) 0.0039(12) 0.0083(12) -0.0009(12)
N107 0.0511(19) 0.0390(16) 0.0394(14) -0.0005(13) -0.0051(13) -0.0093(13)
N201 0.0259(14) 0.0296(14) 0.0379(13) 0.0094(11) 0.0052(11) 0.0018(11)
N202 0.0254(13) 0.0219(12) 0.0294(11) 0.0018(9) 0.0057(10) 0.0002(10)
C101 0.0188(14) 0.0167(13) 0.0175(11) -0.0018(10) -0.0013(10) -0.0004(11)
C102 0.0186(14) 0.0156(13) 0.0145(11) 0.0003(10) -0.0010(10) 0.0018(10)
C103 0.0171(14) 0.0189(13) 0.0194(12) 0.0001(10) 0.0005(10) -0.0043(11)
C104 0.0182(14) 0.0206(13) 0.0174(11) 0.0004(10) 0.0045(10) 0.0003(11)
C105 0.0155(13) 0.0198(13) 0.0124(10) 0.0007(9) 0.0016(9) -0.0001(10)
C106 0.0166(14) 0.0194(13) 0.0157(11) 0.0020(10) 0.0021(10) 0.0024(11)
C107 0.0175(14) 0.0154(13) 0.0218(12) -0.0037(10) 0.0037(10) -0.0018(10)
C108 0.0185(15) 0.0219(14) 0.0224(12) -0.0034(11) -0.0001(11) -0.0015(11)
C109 0.0149(14) 0.0209(14) 0.0369(15) -0.0027(11) -0.0016(12) -0.0002(11)
C110 0.0231(16) 0.0281(16) 0.0360(15) -0.0071(12) 0.0138(13) -0.0018(12)
C111 0.0333(18) 0.0369(17) 0.0232(13) -0.0015(12) 0.0108(12) 0.0040(14)
C112 0.0251(16) 0.0327(16) 0.0211(12) -0.0001(11) 0.0024(11) 0.0075(13)
C113 0.0180(14) 0.0200(13) 0.0153(11) -0.0028(10) 0.0020(10) 0.0028(11)
C114 0.0203(15) 0.0264(15) 0.0204(12) -0.0070(11) 0.0038(11) 0.0033(12)
C115 0.0253(16) 0.0200(14) 0.0235(13) -0.0082(11) 0.0012(11) 0.0003(12)
C116 0.0214(15) 0.0184(13) 0.0198(12) -0.0031(10) 0.0011(11) -0.0028(11)
C117 0.0184(14) 0.0195(13) 0.0187(12) -0.0018(10) -0.0005(10) -0.0027(11)
C118 0.0136(13) 0.0199(13) 0.0240(12) -0.0045(11) 0.0006(10) 0.0023(11)
C119 0.0226(15) 0.0244(14) 0.0238(13) 0.0018(11) -0.0008(11) -0.0012(12)
C120 0.0252(16) 0.0247(15) 0.0250(13) -0.0034(11) -0.0057(12) 0.0004(12)
C121 0.0205(15) 0.0226(14) 0.0321(14) -0.0067(12) 0.0005(12) -0.0053(12)
C122 0.0232(15) 0.0259(15) 0.0315(14) 0.0007(12) 0.0085(12) -0.0053(12)
C123 0.0225(15) 0.0266(15) 0.0234(13) -0.0033(11) 0.0032(11) 0.0006(12)
C124 0.0185(14) 0.0224(14) 0.0182(11) -0.0012(10) 0.0009(10) -0.0034(11)
C125 0.0158(14) 0.0295(15) 0.0275(13) -0.0070(12) 0.0014(11) -0.0055(12)
C126 0.0172(14) 0.0302(16) 0.0262(13) -0.0045(12) 0.0052(11) 0.0005(12)
C127 0.0152(13) 0.0254(14) 0.0168(11) -0.0005(10) 0.0033(10) 0.0017(11)
C128 0.0187(14) 0.0215(13) 0.0144(11) 0.0021(10) 0.0045(10) 0.0022(11)
C129 0.0167(14) 0.0178(13) 0.0292(13) 0.0004(11) 0.0047(11) -0.0008(11)
C130 0.0277(18) 0.0420(18) 0.0352(15) 0.0093(13) 0.0042(13) 0.0095(14)
C131 0.0300(19) 0.047(2) 0.059(2) 0.0212(17) 0.0003(16) 0.0105(16)
C132 0.0176(16) 0.0214(15) 0.077(2) -0.0004(15) 0.0095(16) 0.0038(12)
C133 0.0332(19) 0.0294(17) 0.0526(18) -0.0139(14) 0.0171(15) 0.0005(14)
C134 0.0260(16) 0.0269(15) 0.0338(15) -0.0039(12) 0.0054(12) 0.0021(12)
C135 0.0179(14) 0.0205(13) 0.0135(11) 0.0005(10) 0.0049(10) 0.0031(11)
C136 0.0218(15) 0.0173(13) 0.0191(12) -0.0006(10) 0.0064(10) 0.0036(11)
C137 0.0252(15) 0.0183(13) 0.0155(11) -0.0016(10) 0.0032(10) -0.0018(11)
C138 0.0200(14) 0.0182(13) 0.0125(11) 0.0014(10) 0.0036(10) -0.0010(11)
C139 0.0268(15) 0.0175(13) 0.0145(11) -0.0044(10) 0.0010(10) 0.0033(11)
C140 0.0299(17) 0.0297(15) 0.0205(12) 0.0004(11) 0.0028(12) 0.0058(13)
C141 0.0442(19) 0.0371(17) 0.0219(13) 0.0035(13) 0.0107(13) 0.0066(15)
C142 0.053(2) 0.0295(16) 0.0170(12) 0.0015(12) 0.0005(13) 0.0153(15)
C143 0.0387(18) 0.0272(15) 0.0240(13) -0.0068(12) -0.0080(13) 0.0098(13)
C144 0.0326(17) 0.0247(15) 0.0213(13) -0.0039(11) -0.0018(12) 0.0052(12)
C145 0.0227(15) 0.0228(14) 0.0169(12) -0.0024(11) 0.0010(11) 0.0049(12)
C146 0.0193(15) 0.0229(14) 0.0189(12) -0.0034(11) 0.0051(11) 0.0001(11)
C147 0.0184(14) 0.0173(13) 0.0128(11) 0.0023(10) -0.0017(10) -0.0027(10)
C201 0.0266(18) 0.0453(19) 0.0456(17) 0.0189(15) -0.0031(14) 0.0039(15)
C202 0.0314(19) 0.052(2) 0.0372(16) 0.0172(15) -0.0082(14) -0.0058(16)
C203 0.054(2) 0.0426(19) 0.0214(13) 0.0036(13) -0.0075(14) -0.0095(16)
C204 0.057(2) 0.0345(17) 0.0180(13) -0.0007(12) 0.0035(14) -0.0056(15)
C205 0.0376(19) 0.0371(17) 0.0298(14) -0.0030(13) 0.0142(13) 0.0017(14)
C206 0.0297(17) 0.0322(16) 0.0354(15) -0.0029(13) 0.0121(13) 0.0036(13)
C207 0.0309(18) 0.0329(17) 0.0533(18) 0.0087(15) 0.0114(15) 0.0108(14)
C208 0.039(2) 0.0274(16) 0.0450(17) 0.0024(14) 0.0072(15) 0.0089(14)
C209 0.039(2) 0.0321(17) 0.0412(16) -0.0128(14) 0.0071(14) -0.0033(15)
C210 0.0405(19) 0.0381(17) 0.0242(13) -0.0097(13) 0.0014(13) -0.0041(15)
C211 0.0242(16) 0.0249(15) 0.0365(15) 0.0066(12) -0.0034(13) -0.0023(12)
C212 0.0221(16) 0.0276(16) 0.0433(16) 0.0052(13) 0.0064(13) 0.0024(12)
C213 0.0248(17) 0.0381(18) 0.0436(17) 0.0109(14) 0.0047(13) 0.0041(14)
C214 0.0272(17) 0.0385(18) 0.0344(15) 0.0067(13) 0.0121(13) 0.0027(14)
C215 0.0301(17) 0.0341(16) 0.0214(13) 0.0068(12) 0.0037(12) -0.0004(13)
C216 0.0259(16) 0.0268(15) 0.0244(13) 0.0061(11) 0.0014(12) -0.0014(12)
C217 0.0259(16) 0.0223(14) 0.0289(13) 0.0011(11) 0.0028(12) 0.0042(12)
C218 0.0252(16) 0.0230(15) 0.0330(14) -0.0008(12) 0.0031(12) 0.0033(12)

loop_
_atom_type_symbol
_atom_type_description
_atom_type_scat_dispersion_real
_atom_type_scat_dispersion_imag
_atom_type_scat_source
C C 0.0033 0.0016 'International Tables Vol C Tables 4.2.6.8 and 6.1.1.4'
H H 0.0000 0.0000 'International Tables Vol C Tables 4.2.6.8 and 6.1.1.4'
K K 0.2009 0.2494 'International Tables Vol C Tables 4.2.6.8 and 6.1.1.4'
N N 0.0061 0.0033 'International Tables Vol C Tables 4.2.6.8 and 6.1.1.4'
O O 0.0106 0.0060 'International Tables Vol C Tables 4.2.6.8 and 6.1.1.4'
Sn Sn -0.6537 1.4246 'International Tables Vol C Tables 4.2.6.8 and 6.1.1.4'

loop_
_exptl_crystal_face_index_h
_exptl_crystal_face_index_k
_exptl_crystal_face_index_l
_exptl_crystal_face_perp_dist
2 0 1 0.0183
-2 0 -1 0.0246
0 1 0 0.0541
0 -1 0 0.0571
0 0 -1 0.1738
0 0 1 0.1738

loop_
_geom_angle_atom_site_label_1
_geom_angle_atom_site_label_2
_geom_angle_atom_site_label_3
_geom_angle
_geom_angle_site_symmetry_1
_geom_angle_site_symmetry_3
_geom_angle_publ_flag
N101 Sn11 N104 90.94(7) . . ?
N101 Sn11 C146 91.38(8) . . ?
N101 Sn11 C147 88.76(8) . . ?
N102 Sn11 N101 90.69(7) . . ?
N102 Sn11 N104 175.63(7) . . ?
N102 Sn11 C146 88.30(8) . . ?
N102 Sn11 C147 87.02(8) . . ?
N103 Sn11 N101 178.79(7) . . ?
N103 Sn11 N102 88.69(8) . . ?
N103 Sn11 N104 89.59(8) . . ?
N103 Sn11 C146 89.64(8) . . ?
N103 Sn11 C147 90.17(8) . . ?
N104 Sn11 C146 95.70(8) . . ?
N104 Sn11 C147 88.97(8) . . ?
C147 Sn11 C146 175.32(8) . . ?
O201 K21 O202 59.76(6) . . ?
O201 K21 O203 112.11(6) . . ?
O201 K21 O205 92.73(6) . . ?
O201 K21 O206 131.00(6) . . ?
O201 K21 N107 69.48(7) . . ?
O201 K21 N201 60.51(6) . . ?
O201 K21 N202 121.20(6) . . ?
O202 K21 O203 157.75(6) . . ?
O202 K21 O206 95.14(5) . . ?
O202 K21 N107 73.75(6) . . ?
O202 K21 N201 119.79(6) . . ?
O202 K21 N202 61.71(6) . . ?
O203 K21 O206 104.25(5) . . ?
O203 K21 N107 84.01(6) . . ?
O203 K21 N201 59.62(6) . . ?
O203 K21 N202 119.79(6) . . ?
O204 K21 O201 143.73(6) . . ?
O204 K21 O202 112.39(6) . . ?
O204 K21 O203 60.41(6) . . ?
O204 K21 O205 119.69(5) . . ?
O204 K21 O206 82.96(5) . . ?
O204 K21 N107 74.35(6) . . ?
O204 K21 N201 119.52(6) . . ?
O204 K21 N202 60.28(6) . . ?
O205 K21 O202 115.63(6) . . ?
O205 K21 O203 84.23(5) . . ?
O205 K21 O206 58.90(5) . . ?
O205 K21 N107 152.94(7) . . ?
O205 K21 N201 60.69(6) . . ?
O205 K21 N202 117.20(6) . . ?
O206 K21 N201 118.64(6) . . ?
O206 K21 N202 59.09(5) . . ?
N107 K21 O206 148.00(7) . . ?
N107 K21 N201 92.39(7) . . ?
N107 K21 N202 89.77(7) . . ?
N202 K21 N201 177.67(6) . . ?
C202 O201 K21 121.93(16) . . ?
C202 O201 C203 114.1(2) . . ?
C203 O201 K21 118.03(17) . . ?
C204 O202 K21 112.09(16) . . ?
C204 O202 C205 111.1(2) . . ?
C205 O202 K21 108.31(14) . . ?
C208 O203 K21 107.65(15) . . ?
C208 O203 C209 110.5(2) . . ?
C209 O203 K21 111.63(16) . . ?
C210 O204 K21 115.68(16) . . ?
C211 O204 K21 124.26(15) . . ?
C211 O204 C210 113.1(2) . . ?
C214 O205 K21 114.46(14) . . ?
C215 O205 K21 114.66(15) . . ?
C215 O205 C214 111.40(18) . . ?
C216 O206 K21 112.11(14) . . ?
C217 O206 K21 112.26(13) . . ?
C217 O206 C216 111.81(19) . . ?
C102 N101 Sn11 125.48(16) . . ?
C102 N101 C105 107.41(19) . . ?
C105 N101 Sn11 123.34(14) . . ?
C113 N102 Sn11 124.85(16) . . ?
C116 N102 Sn11 125.61(16) . . ?
C116 N102 C113 109.52(19) . . ?
C124 N103 Sn11 125.71(16) . . ?
C124 N103 C127 108.6(2) . . ?
C127 N103 Sn11 125.66(16) . . ?
C135 N104 Sn11 123.22(15) . . ?
C138 N104 Sn11 125.18(16) . . ?
C138 N104 C135 107.24(19) . . ?
C147 N107 K21 159.3(2) . . ?
C201 N201 K21 105.83(16) . . ?
C201 N201 C207 109.9(2) . . ?
C207 N201 K21 111.68(17) . . ?
C213 N201 K21 108.10(16) . . ?
C213 N201 C201 110.7(2) . . ?
C213 N201 C207 110.5(2) . . ?
C206 N202 K21 108.43(16) . . ?
C206 N202 C212 110.4(2) . . ?
C206 N202 C218 109.6(2) . . ?
C212 N202 K21 103.89(15) . . ?
C218 N202 K21 112.90(15) . . ?
C218 N202 C212 111.5(2) . . ?
C102 C101 C139 110.14(19) . . ?
C138 C101 C102 115.41(19) . . ?
C138 C101 C139 112.47(19) . . ?
C145 C101 C102 106.0(2) . . ?
C145 C101 C138 106.2(2) . . ?
C145 C101 C139 105.79(19) . . ?
N101 C102 C101 122.7(2) . . ?
N101 C102 C103 109.6(2) . . ?
C103 C102 C101 127.5(2) . . ?
C102 C103 H103 126.3 . . ?
C102 C103 C104 107.4(2) . . ?
C104 C103 H103 126.3 . . ?
C103 C104 H104 126.0 . . ?
C103 C104 C105 108.0(2) . . ?
C105 C104 H104 126.0 . . ?
N101 C105 C106 124.9(2) . . ?
C104 C105 N101 107.63(19) . . ?
C104 C105 C106 127.5(2) . . ?
C105 C106 C107 115.2(2) . . ?
C113 C106 C105 128.0(2) . . ?
C113 C106 C107 116.8(2) . . ?
C108 C107 C106 121.6(2) . . ?
C108 C107 C112 117.8(2) . . ?
C112 C107 C106 120.6(2) . . ?
C107 C108 H108 119.6 . . ?
C109 C108 C107 120.7(2) . . ?
C109 C108 H108 119.6 . . ?
C108 C109 H109 119.7 . . ?
C110 C109 C108 120.6(2) . . ?
C110 C109 H109 119.7 . . ?
C109 C110 H110 120.3 . . ?
C111 C110 C109 119.3(2) . . ?
C111 C110 H110 120.3 . . ?
C110 C111 H111 119.6 . . ?
C110 C111 C112 120.7(2) . . ?
C112 C111 H111 119.6 . . ?
C107 C112 H112 119.6 . . ?
C111 C112 C107 120.8(2) . . ?
C111 C112 H112 119.6 . . ?
N102 C113 C114 106.5(2) . . ?
C106 C113 N102 125.7(2) . . ?
C106 C113 C114 127.7(2) . . ?
C113 C114 H114 125.8 . . ?
C115 C114 C113 108.4(2) . . ?
C115 C114 H114 125.8 . . ?
C114 C115 H115 125.8 . . ?
C114 C115 C116 108.5(2) . . ?
C116 C115 H115 125.8 . . ?
N102 C116 C115 107.1(2) . . ?
N102 C116 C117 126.5(2) . . ?
C117 C116 C115 126.4(2) . . ?
C116 C117 C118 118.0(2) . . ?
C116 C117 C124 125.2(2) . . ?
C124 C117 C118 116.6(2) . . ?
C119 C118 C117 121.5(2) . . ?
C123 C118 C117 120.3(2) . . ?
C123 C118 C119 118.2(2) . . ?
C118 C119 H119 119.6 . . ?
C120 C119 C118 120.8(2) . . ?
C120 C119 H119 119.6 . . ?
C119 C120 H120 119.9 . . ?
C121 C120 C119 120.2(2) . . ?
C121 C120 H120 119.9 . . ?
C120 C121 H121 120.0 . . ?
C120 C121 C122 120.0(2) . . ?
C122 C121 H121 120.0 . . ?
C121 C122 H122 120.1 . . ?
C121 C122 C123 119.8(2) . . ?
C123 C122 H122 120.1 . . ?
C118 C123 C122 121.0(2) . . ?
C118 C123 H123 119.5 . . ?
C122 C123 H123 119.5 . . ?
N103 C124 C117 126.1(2) . . ?
N103 C124 C125 107.4(2) . . ?
C117 C124 C125 126.2(2) . . ?
C124 C125 H125 125.7 . . ?
C126 C125 C124 108.6(2) . . ?
C126 C125 H125 125.7 . . ?
C125 C126 H126 125.9 . . ?
C125 C126 C127 108.1(2) . . ?
C127 C126 H126 125.9 . . ?
N103 C127 C126 107.2(2) . . ?
C128 C127 N103 126.0(2) . . ?
C128 C127 C126 126.8(2) . . ?
C127 C128 C129 116.4(2) . . ?
C127 C128 C135 126.5(2) . . ?
C135 C128 C129 117.1(2) . . ?
C130 C129 C128 120.0(2) . . ?
C134 C129 C128 122.2(2) . . ?
C134 C129 C130 117.7(2) . . ?
C129 C130 H130 119.6 . . ?
C131 C130 C129 120.8(3) . . ?
C131 C130 H130 119.6 . . ?
C130 C131 H131 119.6 . . ?
C132 C131 C130 120.8(3) . . ?
C132 C131 H131 119.6 . . ?
C131 C132 H132 120.4 . . ?
C131 C132 C133 119.1(3) . . ?
C133 C132 H132 120.4 . . ?
C132 C133 H133 119.9 . . ?
C132 C133 C134 120.3(3) . . ?
C134 C133 H133 119.9 . . ?
C129 C134 C133 121.2(3) . . ?
C129 C134 H134 119.4 . . ?
C133 C134 H134 119.4 . . ?
N104 C135 C128 124.8(2) . . ?
C136 C135 N104 108.2(2) . . ?
C136 C135 C128 127.1(2) . . ?
C135 C136 H136 126.1 . . ?
C137 C136 C135 107.7(2) . . ?
C137 C136 H136 126.1 . . ?
C136 C137 H137 126.3 . . ?
C138 C137 C136 107.4(2) . . ?
C138 C137 H137 126.3 . . ?
N104 C138 C101 122.7(2) . . ?
N104 C138 C137 109.5(2) . . ?
C137 C138 C101 127.6(2) . . ?
C140 C139 C101 122.1(2) . . ?
C140 C139 C144 119.6(2) . . ?
C144 C139 C101 118.2(2) . . ?
C139 C140 H140 120.2 . . ?
C139 C140 C141 119.6(3) . . ?
C141 C140 H140 120.2 . . ?
C140 C141 H141 119.7 . . ?
C142 C141 C140 120.5(3) . . ?
C142 C141 H141 119.7 . . ?
C141 C142 H142 119.9 . . ?
C141 C142 C143 120.2(2) . . ?
C143 C142 H142 119.9 . . ?
C142 C143 H143 120.2 . . ?
C142 C143 C144 119.6(3) . . ?
C144 C143 H143 120.2 . . ?
C139 C144 H144 119.8 . . ?
C143 C144 C139 120.4(3) . . ?
C143 C144 H144 119.8 . . ?
N105 C145 C101 178.4(3) . . ?
N106 C146 Sn11 171.9(2) . . ?
N107 C147 Sn11 174.8(2) . . ?
N201 C201 H20A 108.5 . . ?
N201 C201 H20B 108.5 . . ?
N201 C201 C202 115.0(2) . . ?
H20A C201 H20B 107.5 . . ?
C202 C201 H20A 108.5 . . ?
C202 C201 H20B 108.5 . . ?
O201 C202 C201 109.7(2) . . ?
O201 C202 H20C 109.7 . . ?
O201 C202 H20D 109.7 . . ?
C201 C202 H20C 109.7 . . ?
C201 C202 H20D 109.7 . . ?
H20C C202 H20D 108.2 . . ?
O201 C203 H20E 109.8 . . ?
O201 C203 H20F 109.8 . . ?
O201 C203 C204 109.3(2) . . ?
H20E C203 H20F 108.3 . . ?
C204 C203 H20E 109.8 . . ?
C204 C203 H20F 109.8 . . ?
O202 C204 C203 110.2(2) . . ?
O202 C204 H20G 109.6 . . ?
O202 C204 H20H 109.6 . . ?
C203 C204 H20G 109.6 . . ?
C203 C204 H20H 109.6 . . ?
H20G C204 H20H 108.1 . . ?
O202 C205 H20I 109.9 . . ?
O202 C205 H20J 109.9 . . ?
O202 C205 C206 109.1(2) . . ?
H20I C205 H20J 108.3 . . ?
C206 C205 H20I 109.9 . . ?
C206 C205 H20J 109.9 . . ?
N202 C206 C205 115.2(2) . . ?
N202 C206 H20K 108.5 . . ?
N202 C206 H20L 108.5 . . ?
C205 C206 H20K 108.5 . . ?
C205 C206 H20L 108.5 . . ?
H20K C206 H20L 107.5 . . ?
N201 C207 H20M 108.9 . . ?
N201 C207 H20N 108.9 . . ?
N201 C207 C208 113.2(2) . . ?
H20M C207 H20N 107.8 . . ?
C208 C207 H20M 108.9 . . ?
C208 C207 H20N 108.9 . . ?
O203 C208 C207 109.3(2) . . ?
O203 C208 H20O 109.8 . . ?
O203 C208 H20P 109.8 . . ?
C207 C208 H20O 109.8 . . ?
C207 C208 H20P 109.8 . . ?
H20O C208 H20P 108.3 . . ?
O203 C209 H20Q 109.7 . . ?
O203 C209 H20R 109.7 . . ?
O203 C209 C210 110.0(2) . . ?
H20Q C209 H20R 108.2 . . ?
C210 C209 H20Q 109.7 . . ?
C210 C209 H20R 109.7 . . ?
O204 C210 C209 108.1(2) . . ?
O204 C210 H21A 110.1 . . ?
O204 C210 H21B 110.1 . . ?
C209 C210 H21A 110.1 . . ?
C209 C210 H21B 110.1 . . ?
H21A C210 H21B 108.4 . . ?
O204 C211 H21C 109.8 . . ?
O204 C211 H21D 109.8 . . ?
O204 C211 C212 109.3(2) . . ?
H21C C211 H21D 108.3 . . ?
C212 C211 H21C 109.8 . . ?
C212 C211 H21D 109.8 . . ?
N202 C212 C211 114.0(2) . . ?
N202 C212 H21E 108.8 . . ?
N202 C212 H21F 108.8 . . ?
C211 C212 H21E 108.8 . . ?
C211 C212 H21F 108.8 . . ?
H21E C212 H21F 107.7 . . ?
N201 C213 H21G 109.2 . . ?
N201 C213 H21H 109.2 . . ?
N201 C213 C214 112.0(2) . . ?
H21G C213 H21H 107.9 . . ?
C214 C213 H21G 109.2 . . ?
C214 C213 H21H 109.2 . . ?
O205 C214 C213 109.0(2) . . ?
O205 C214 H21I 109.9 . . ?
O205 C214 H21J 109.9 . . ?
C213 C214 H21I 109.9 . . ?
C213 C214 H21J 109.9 . . ?
H21I C214 H21J 108.3 . . ?
O205 C215 H21K 109.8 . . ?
O205 C215 H21L 109.8 . . ?
O205 C215 C216 109.4(2) . . ?
H21K C215 H21L 108.2 . . ?
C216 C215 H21K 109.8 . . ?
C216 C215 H21L 109.8 . . ?
O206 C216 C215 109.1(2) . . ?
O206 C216 H21M 109.9 . . ?
O206 C216 H21N 109.9 . . ?
C215 C216 H21M 109.9 . . ?
C215 C216 H21N 109.9 . . ?
H21M C216 H21N 108.3 . . ?
O206 C217 H21O 109.9 . . ?
O206 C217 H21P 109.9 . . ?
O206 C217 C218 109.1(2) . . ?
H21O C217 H21P 108.3 . . ?
C218 C217 H21O 109.9 . . ?
C218 C217 H21P 109.9 . . ?
N202 C218 C217 112.8(2) . . ?
N202 C218 H21Q 109.0 . . ?
N202 C218 H21R 109.0 . . ?
C217 C218 H21Q 109.0 . . ?
C217 C218 H21R 109.0 . . ?
H21Q C218 H21R 107.8 . . ?

loop_
_geom_bond_atom_site_label_1
_geom_bond_atom_site_label_2
_geom_bond_distance
_geom_bond_site_symmetry_2
_geom_bond_publ_flag
Sn11 N101 2.109(2) . ?
Sn11 N102 2.1054(18) . ?
Sn11 N103 2.090(2) . ?
Sn11 N104 2.1199(18) . ?
Sn11 C146 2.225(3) . ?
Sn11 C147 2.221(2) . ?
K21 O201 2.7847(19) . ?
K21 O202 2.8765(18) . ?
K21 O203 2.8886(19) . ?
K21 O204 2.7404(19) . ?
K21 O205 2.8667(18) . ?
K21 O206 2.9616(17) . ?
K21 N107 2.912(3) . ?
K21 N201 3.009(2) . ?
K21 N202 2.996(2) . ?
O201 C202 1.403(3) . ?
O201 C203 1.418(3) . ?
O202 C204 1.421(3) . ?
O202 C205 1.427(3) . ?
O203 C208 1.418(3) . ?
O203 C209 1.418(3) . ?
O204 C210 1.412(3) . ?
O204 C211 1.410(3) . ?
O205 C214 1.427(3) . ?
O205 C215 1.418(3) . ?
O206 C216 1.421(3) . ?
O206 C217 1.420(3) . ?
N101 C102 1.370(3) . ?
N101 C105 1.402(3) . ?
N102 C113 1.400(3) . ?
N102 C116 1.368(3) . ?
N103 C124 1.375(3) . ?
N103 C127 1.403(3) . ?
N104 C135 1.398(3) . ?
N104 C138 1.372(3) . ?
N105 C145 1.142(3) . ?
N106 C146 1.150(3) . ?
N107 C147 1.137(3) . ?
N201 C201 1.469(3) . ?
N201 C207 1.474(4) . ?
N201 C213 1.466(3) . ?
N202 C206 1.464(3) . ?
N202 C212 1.474(3) . ?
N202 C218 1.465(3) . ?
C101 C102 1.532(3) . ?
C101 C138 1.520(3) . ?
C101 C139 1.567(3) . ?
C101 C145 1.492(3) . ?
C102 C103 1.387(3) . ?
C103 H103 0.9300 . ?
C103 C104 1.388(3) . ?
C104 H104 0.9300 . ?
C104 C105 1.399(3) . ?
C105 C106 1.440(3) . ?
C106 C107 1.499(3) . ?
C106 C113 1.383(3) . ?
C107 C108 1.391(3) . ?
C107 C112 1.394(3) . ?
C108 H108 0.9300 . ?
C108 C109 1.387(3) . ?
C109 H109 0.9300 . ?
C109 C110 1.377(3) . ?
C110 H110 0.9300 . ?
C110 C111 1.366(4) . ?
C111 H111 0.9300 . ?
C111 C112 1.388(3) . ?
C112 H112 0.9300 . ?
C113 C114 1.440(3) . ?
C114 H114 0.9300 . ?
C114 C115 1.346(3) . ?
C115 H115 0.9300 . ?
C115 C116 1.447(3) . ?
C116 C117 1.409(3) . ?
C117 C118 1.500(3) . ?
C117 C124 1.411(3) . ?
C118 C119 1.395(3) . ?
C118 C123 1.385(3) . ?
C119 H119 0.9300 . ?
C119 C120 1.387(3) . ?
C120 H120 0.9300 . ?
C120 C121 1.372(4) . ?
C121 H121 0.9300 . ?
C121 C122 1.380(3) . ?
C122 H122 0.9300 . ?
C122 C123 1.392(3) . ?
C123 H123 0.9300 . ?
C124 C125 1.438(3) . ?
C125 H125 0.9300 . ?
C125 C126 1.352(3) . ?
C126 H126 0.9300 . ?
C126 C127 1.432(3) . ?
C127 C128 1.383(3) . ?
C128 C129 1.497(3) . ?
C128 C135 1.444(3) . ?
C129 C130 1.395(3) . ?
C129 C134 1.383(3) . ?
C130 H130 0.9300 . ?
C130 C131 1.386(4) . ?
C131 H131 0.9300 . ?
C131 C132 1.374(4) . ?
C132 H132 0.9300 . ?
C132 C133 1.375(4) . ?
C133 H133 0.9300 . ?
C133 C134 1.395(4) . ?
C134 H134 0.9300 . ?
C135 C136 1.396(3) . ?
C136 H136 0.9300 . ?
C136 C137 1.390(3) . ?
C137 H137 0.9300 . ?
C137 C138 1.389(3) . ?
C139 C140 1.380(4) . ?
C139 C144 1.396(4) . ?
C140 H140 0.9300 . ?
C140 C141 1.399(3) . ?
C141 H141 0.9300 . ?
C141 C142 1.375(4) . ?
C142 H142 0.9300 . ?
C142 C143 1.383(4) . ?
C143 H143 0.9300 . ?
C143 C144 1.392(3) . ?
C144 H144 0.9300 . ?
C201 H20A 0.9700 . ?
C201 H20B 0.9700 . ?
C201 C202 1.504(4) . ?
C202 H20C 0.9700 . ?
C202 H20D 0.9700 . ?
C203 H20E 0.9700 . ?
C203 H20F 0.9700 . ?
C203 C204 1.486(4) . ?
C204 H20G 0.9700 . ?
C204 H20H 0.9700 . ?
C205 H20I 0.9700 . ?
C205 H20J 0.9700 . ?
C205 C206 1.505(4) . ?
C206 H20K 0.9700 . ?
C206 H20L 0.9700 . ?
C207 H20M 0.9700 . ?
C207 H20N 0.9700 . ?
C207 C208 1.501(4) . ?
C208 H20O 0.9700 . ?
C208 H20P 0.9700 . ?
C209 H20Q 0.9700 . ?
C209 H20R 0.9700 . ?
C209 C210 1.496(4) . ?
C210 H21A 0.9700 . ?
C210 H21B 0.9700 . ?
C211 H21C 0.9700 . ?
C211 H21D 0.9700 . ?
C211 C212 1.510(4) . ?
C212 H21E 0.9700 . ?
C212 H21F 0.9700 . ?
C213 H21G 0.9700 . ?
C213 H21H 0.9700 . ?
C213 C214 1.509(4) . ?
C214 H21I 0.9700 . ?
C214 H21J 0.9700 . ?
C215 H21K 0.9700 . ?
C215 H21L 0.9700 . ?
C215 C216 1.490(4) . ?
C216 H21M 0.9700 . ?
C216 H21N 0.9700 . ?
C217 H21O 0.9700 . ?
C217 H21P 0.9700 . ?
C217 C218 1.500(4) . ?
C218 H21Q 0.9700 . ?
C218 H21R 0.9700 . ?

loop_
_exptl_oxdiff_crystal_face_indexfrac_h
_exptl_oxdiff_crystal_face_indexfrac_k
_exptl_oxdiff_crystal_face_indexfrac_l
_exptl_oxdiff_crystal_face_x
_exptl_oxdiff_crystal_face_y
_exptl_oxdiff_crystal_face_z
1.9980 0.0006 1.0017 0.1100 -0.0368 -0.0212
-1.9983 -0.0001 -0.5018 -0.1058 0.0363 0.0029
0.0004 0.9992 -0.0006 -0.0099 -0.0286 -0.0015
-0.0004 -0.9992 0.0006 0.0099 0.0286 0.0015
0.0007 -0.0011 -0.9997 -0.0083 0.0009 0.0366
-0.0007 0.0011 0.9997 0.0083 -0.0009 -0.0366
